data_4071729
loop_
_publ_author_name
'Schachner, J\"org A.'
'Lund, Clinton L.'
'Burgess, Ian J.'
'Quail, J. Wilson'
'Schatte, Gabriele'
'M\"uller, Jens'

_publ_section_title
;
 The Dynamic Indium-Bridged [1.1]Ferrocenophane [(Me2Ntsi)In(C5H4)2Fe]2
;
_journal_issue 18
_journal_name_full Organometallics
_journal_page_first 4703
_journal_paper_doi 10.1021/om800342e
_journal_volume 27
_journal_year 2008
_chemical_formula_moiety 'C11 H30 I2 In N Si3'
_chemical_formula_sum 'C11 H30 I2 In N Si3'
_chemical_formula_weight 629.25
_chemical_name_systematic
; 
 ? 
;
_space_group_IT_number 14
_symmetry_cell_setting monoclinic
_symmetry_space_group_name_Hall '-P 2ybc'
_symmetry_space_group_name_H-M 'P 1 21/c 1'
_atom_sites_solution_hydrogens geom
_atom_sites_solution_primary direct
_atom_sites_solution_secondary difmap
_cell_angle_alpha 90.00
_cell_angle_beta 116.6581(17)
_cell_angle_gamma 90.00
_cell_formula_units_Z 4
_cell_length_a 8.3419(2)
_cell_length_b 17.9380(6)
_cell_length_c 16.5700(4)
_cell_measurement_reflns_used 5059
_cell_measurement_temperature 173(2)
_cell_measurement_theta_max 27.48
_cell_measurement_theta_min 1.00
_cell_volume 2215.92(11)
_computing_cell_refinement 'HKL DENZO and SCALEPACK, Bruker AXS/Nonius'
_computing_data_collection 'COLLECT, Bruker AXS/Nonius'
_computing_data_reduction 'HKL DENZO and SCALEPACK, Bruker AXS/Nonius'
_computing_molecular_graphics ' Cameron (WinGX v1.70.01 2005), Ortep (SHELXTL-NT v6.14, Bruker AXS)'
_computing_publication_material 'WinGX v1.70.01 2005 (L. J. Farrugia)'
_computing_structure_refinement 'SHELXL-97 (Sheldrick, 1997)'
_computing_structure_solution ' SIR-97 (A. Altomare, G. Cascarano, C. Giacovazzo et al., 1999)'
_diffrn_ambient_temperature 173(2)
_diffrn_measured_fraction_theta_full 0.991
_diffrn_measured_fraction_theta_max 0.991
_diffrn_measurement_device '95mm CCD camera on \k-goniostat'
_diffrn_measurement_device_type 'KappaCCD (BruKer AXS-Nonius, FR540C)'
_diffrn_measurement_method 'CCD rotation images, thick slices'
_diffrn_radiation_monochromator 'horizonally mounted graphite crystal'
_diffrn_radiation_source 'Nonius FR590D, fine-focus sealed tube'
_diffrn_radiation_type MoK\a
_diffrn_radiation_wavelength 0.71073
_diffrn_reflns_av_R_equivalents 0.0274
_diffrn_reflns_av_sigmaI/netI 0.0351
_diffrn_reflns_limit_h_max 10
_diffrn_reflns_limit_h_min -10
_diffrn_reflns_limit_k_max 23
_diffrn_reflns_limit_k_min -23
_diffrn_reflns_limit_l_max 21
_diffrn_reflns_limit_l_min -21
_diffrn_reflns_number 8715
_diffrn_reflns_theta_full 27.48
_diffrn_reflns_theta_max 27.48
_diffrn_reflns_theta_min 2.70
_diffrn_standards_decay_% 'no decay'
_exptl_absorpt_coefficient_mu 4.005
_exptl_absorpt_correction_T_max 0.5014
_exptl_absorpt_correction_T_min 0.5014
_exptl_absorpt_correction_type multi-scan
_exptl_absorpt_process_details 'HKL Scalepack (Otwinowski & Minor 1997)'
_exptl_crystal_colour colorless
_exptl_crystal_density_diffrn 1.886
_exptl_crystal_density_method 'not measured'
_exptl_crystal_description block
_exptl_crystal_F_000 1200
_exptl_crystal_size_max 0.20
_exptl_crystal_size_mid 0.20
_exptl_crystal_size_min 0.20
_refine_diff_density_max 1.175
_refine_diff_density_min -1.605
_refine_diff_density_rms 0.144
_refine_ls_extinction_method none
_refine_ls_goodness_of_fit_ref 1.069
_refine_ls_hydrogen_treatment constr
_refine_ls_matrix_type full
_refine_ls_number_parameters 204
_refine_ls_number_reflns 5039
_refine_ls_number_restraints 21
_refine_ls_restrained_S_all 1.067
_refine_ls_R_factor_all 0.0521
_refine_ls_R_factor_gt 0.0423
_refine_ls_shift/su_max 0.004
_refine_ls_shift/su_mean 0.000
_refine_ls_structure_factor_coef Fsqd
_refine_ls_weighting_details 'calc w=1/[\s^2^(Fo^2^)+(0.0376P)^2^+9.1550P] where P=(Fo^2^+2Fc^2^)/3'
_refine_ls_weighting_scheme calc
_refine_ls_wR_factor_gt 0.0980
_refine_ls_wR_factor_ref 0.1044
_reflns_number_gt 4282
_reflns_number_total 5039
_reflns_threshold_expression >2sigma(I)
_cod_data_source_file om800342e-file001.cif
_cod_data_source_block 2b
_cod_original_cell_volume 2215.91(11)
_cod_original_sg_symbol_H-M 'P 21/c'
_cod_database_code 4071729

loop_
_symmetry_equiv_pos_as_xyz
'x, y, z'
'-x, y+1/2, -z+1/2'
'-x, -y, -z'
'x, -y-1/2, z-1/2'

loop_
_atom_site_label
_atom_site_type_symbol
_atom_site_fract_x
_atom_site_fract_y
_atom_site_fract_z
_atom_site_U_iso_or_equiv
_atom_site_adp_type
_atom_site_occupancy
_atom_site_symmetry_multiplicity
_atom_site_calc_flag
_atom_site_refinement_flags
_atom_site_disorder_assembly
_atom_site_disorder_group
I1 I 1.18350(6) 0.50728(3) 0.37661(3) 0.05969(14) Uani 1 1 d . . .
I2 I 0.89520(7) 0.50048(3) 0.09103(3) 0.05706(14) Uani 1 1 d . . .
In1 In 0.89562(4) 0.442550(19) 0.24119(2) 0.02995(10) Uani 1 1 d . . .
Si1 Si 0.59605(18) 0.38528(8) 0.26909(10) 0.0333(3) Uani 1 1 d . . .
Si2 Si 0.6861(2) 0.28787(9) 0.13319(11) 0.0401(3) Uani 1 1 d . . .
Si3 Si 0.9252(2) 0.27327(12) 0.34153(13) 0.0559(5) Uani 1 1 d . . .
N1 N 0.6484(6) 0.4830(3) 0.2571(3) 0.0393(10) Uani 1 1 d . . .
C1 C 0.7699(6) 0.3353(3) 0.2471(3) 0.0271(9) Uani 1 1 d . A .
C2 C 0.5307(10) 0.3451(5) 0.0355(4) 0.0644(19) Uani 1 1 d . . .
H2A H 0.5110 0.3204 -0.0210 0.077 Uiso 1 1 calc R . .
H2B H 0.5834 0.3944 0.0383 0.077 Uiso 1 1 calc R . .
H2C H 0.4158 0.3505 0.0377 0.077 Uiso 1 1 calc R . .
C3 C 0.8742(11) 0.2650(6) 0.1046(6) 0.094(3) Uani 1 1 d . . .
H3A H 0.8248 0.2514 0.0407 0.112 Uiso 1 1 calc R . .
H3B H 0.9436 0.2231 0.1419 0.112 Uiso 1 1 calc R . .
H3C H 0.9525 0.3086 0.1164 0.112 Uiso 1 1 calc R . .
C4 C 0.5602(10) 0.1999(4) 0.1276(6) 0.074(2) Uani 1 1 d . . .
H4A H 0.4767 0.2088 0.1533 0.089 Uiso 1 1 calc R . .
H4B H 0.6451 0.1606 0.1620 0.089 Uiso 1 1 calc R . .
H4C H 0.4930 0.1843 0.0645 0.089 Uiso 1 1 calc R . .
C5A C 1.0805(18) 0.2141(8) 0.3072(10) 0.055(4) Uani 0.61(3) 1 d PDU A 1
H5A H 1.1456 0.1775 0.3546 0.067 Uiso 0.61(3) 1 calc PR A 1
H5B H 1.1664 0.2469 0.2994 0.067 Uiso 0.61(3) 1 calc PR A 1
H5C H 1.0076 0.1881 0.2504 0.067 Uiso 0.61(3) 1 calc PR A 1
C6A C 0.779(3) 0.1902(12) 0.3582(16) 0.057(4) Uani 0.61(3) 1 d PDU A 1
H6A H 0.8533 0.1625 0.4134 0.069 Uiso 0.61(3) 1 calc PR A 1
H6B H 0.7371 0.1565 0.3063 0.069 Uiso 0.61(3) 1 calc PR A 1
H6C H 0.6754 0.2115 0.3631 0.069 Uiso 0.61(3) 1 calc PR A 1
C7A C 1.060(2) 0.3108(10) 0.4463(10) 0.054(4) Uani 0.61(3) 1 d PDU A 1
H7A H 0.9860 0.3379 0.4684 0.065 Uiso 0.61(3) 1 calc PR A 1
H7B H 1.1469 0.3451 0.4413 0.065 Uiso 0.61(3) 1 calc PR A 1
H7C H 1.1246 0.2706 0.4886 0.065 Uiso 0.61(3) 1 calc PR A 1
C5B C 1.151(3) 0.266(2) 0.3396(17) 0.096(13) Uani 0.39(3) 1 d PDU A 2
H5D H 1.2466 0.2621 0.4016 0.115 Uiso 0.39(3) 1 calc PR A 2
H5E H 1.1706 0.3112 0.3114 0.115 Uiso 0.39(3) 1 calc PR A 2
H5F H 1.1523 0.2224 0.3049 0.115 Uiso 0.39(3) 1 calc PR A 2
C6B C 0.841(6) 0.2016(17) 0.366(3) 0.071(10) Uani 0.39(3) 1 d PDU A 2
H6D H 0.8669 0.2038 0.4298 0.086 Uiso 0.39(3) 1 calc PR A 2
H6E H 0.8945 0.1564 0.3552 0.086 Uiso 0.39(3) 1 calc PR A 2
H6F H 0.7112 0.2009 0.3282 0.086 Uiso 0.39(3) 1 calc PR A 2
C7B C 1.034(3) 0.3428(17) 0.4613(15) 0.054(6) Uani 0.39(3) 1 d PDU A 2
H7D H 1.0038 0.3211 0.5071 0.065 Uiso 0.39(3) 1 calc PR A 2
H7E H 0.9823 0.3929 0.4457 0.065 Uiso 0.39(3) 1 calc PR A 2
H7F H 1.1645 0.3458 0.4851 0.065 Uiso 0.39(3) 1 calc PR A 2
C8 C 0.6079(12) 0.3730(5) 0.3834(5) 0.070(2) Uani 1 1 d . . .
H8A H 0.7238 0.3913 0.4293 0.084 Uiso 1 1 calc R . .
H8B H 0.5954 0.3201 0.3939 0.084 Uiso 1 1 calc R . .
H8C H 0.5108 0.4013 0.3870 0.084 Uiso 1 1 calc R . .
C9 C 0.3563(8) 0.3669(5) 0.1899(6) 0.069(2) Uani 1 1 d . . .
H9A H 0.2796 0.4008 0.2035 0.083 Uiso 1 1 calc R . .
H9B H 0.3264 0.3152 0.1969 0.083 Uiso 1 1 calc R . .
H9C H 0.3369 0.3749 0.1277 0.083 Uiso 1 1 calc R . .
C10 C 0.6930(12) 0.5310(4) 0.3378(6) 0.070(2) Uani 1 1 d . . .
H10A H 0.7445 0.5781 0.3304 0.084 Uiso 1 1 calc R . .
H10B H 0.7802 0.5053 0.3919 0.084 Uiso 1 1 calc R . .
H10C H 0.5838 0.5412 0.3441 0.084 Uiso 1 1 calc R . .
C11 C 0.5163(10) 0.5211(5) 0.1751(6) 0.072(2) Uani 1 1 d . . .
H11A H 0.4078 0.5320 0.1818 0.087 Uiso 1 1 calc R . .
H11B H 0.4857 0.4887 0.1225 0.087 Uiso 1 1 calc R . .
H11C H 0.5678 0.5677 0.1665 0.087 Uiso 1 1 calc R . .

loop_
_atom_site_aniso_label
_atom_site_aniso_U_11
_atom_site_aniso_U_22
_atom_site_aniso_U_33
_atom_site_aniso_U_23
_atom_site_aniso_U_13
_atom_site_aniso_U_12
I1 0.0484(2) 0.0572(3) 0.0647(3) -0.0249(2) 0.0176(2) -0.02206(19)
I2 0.0686(3) 0.0561(3) 0.0543(3) 0.01906(19) 0.0346(2) 0.0002(2)
In1 0.03195(17) 0.02521(17) 0.03522(18) -0.00243(13) 0.01733(14) -0.00322(12)
Si1 0.0286(6) 0.0373(8) 0.0376(7) 0.0011(6) 0.0181(6) 0.0033(5)
Si2 0.0324(7) 0.0379(8) 0.0452(8) -0.0146(6) 0.0131(6) -0.0050(6)
Si3 0.0401(8) 0.0779(13) 0.0546(10) 0.0406(10) 0.0259(8) 0.0279(8)
N1 0.038(2) 0.034(2) 0.048(3) 0.0024(19) 0.022(2) 0.0114(18)
C1 0.024(2) 0.023(2) 0.032(2) 0.0027(18) 0.0117(18) -0.0012(17)
C2 0.066(4) 0.077(5) 0.036(3) -0.012(3) 0.010(3) -0.014(4)
C3 0.059(4) 0.133(9) 0.091(6) -0.072(6) 0.035(4) -0.008(5)
C4 0.056(4) 0.039(4) 0.097(6) -0.015(4) 0.008(4) -0.012(3)
C5A 0.043(6) 0.057(8) 0.065(7) 0.025(6) 0.024(6) 0.020(5)
C6A 0.059(9) 0.038(9) 0.076(9) 0.020(7) 0.031(8) -0.014(6)
C7A 0.051(7) 0.059(10) 0.036(7) 0.017(6) 0.006(5) -0.004(7)
C5B 0.053(13) 0.15(3) 0.079(16) 0.042(19) 0.029(12) 0.066(18)
C6B 0.12(3) 0.022(10) 0.081(17) 0.017(9) 0.05(2) -0.012(15)
C7B 0.048(10) 0.075(18) 0.031(9) 0.007(11) 0.011(7) -0.003(12)
C8 0.104(6) 0.066(5) 0.070(5) 0.014(4) 0.065(5) 0.021(4)
C9 0.027(3) 0.087(6) 0.086(5) -0.023(4) 0.020(3) -0.003(3)
C10 0.087(5) 0.045(4) 0.105(6) -0.031(4) 0.068(5) -0.004(4)
C11 0.053(4) 0.063(5) 0.097(6) 0.041(4) 0.031(4) 0.027(3)

loop_
_atom_type_symbol
_atom_type_description
_atom_type_scat_dispersion_real
_atom_type_scat_dispersion_imag
_atom_type_scat_source
C C 0.0033 0.0016 'International Tables Vol C Tables 4.2.6.8 and 6.1.1.4'
H H 0.0000 0.0000 'International Tables Vol C Tables 4.2.6.8 and 6.1.1.4'
I I -0.4742 1.8119 'International Tables Vol C Tables 4.2.6.8 and 6.1.1.4'
In In -0.7276 1.3100 'International Tables Vol C Tables 4.2.6.8 and 6.1.1.4'
N N 0.0061 0.0033 'International Tables Vol C Tables 4.2.6.8 and 6.1.1.4'
Si Si 0.0817 0.0704 'International Tables Vol C Tables 4.2.6.8 and 6.1.1.4'

loop_
_geom_angle_atom_site_label_1
_geom_angle_atom_site_label_2
_geom_angle_atom_site_label_3
_geom_angle
C1 In1 N1 78.64(17)
C1 In1 I2 124.86(12)
N1 In1 I2 110.65(12)
C1 In1 I1 126.73(12)
N1 In1 I1 106.05(12)
I2 In1 I1 103.494(19)
C1 In1 Si1 39.86(12)
N1 In1 Si1 38.96(12)
I2 In1 Si1 129.36(3)
I1 In1 Si1 121.55(3)
N1 Si1 C9 108.9(3)
N1 Si1 C8 108.4(3)
C9 Si1 C8 104.2(4)
N1 Si1 C1 101.1(2)
C9 Si1 C1 117.2(3)
C8 Si1 C1 116.6(3)
N1 Si1 In1 52.17(14)
C9 Si1 In1 132.4(3)
C8 Si1 In1 122.8(3)
C1 Si1 In1 49.23(14)
C2 Si2 C4 105.3(3)
C2 Si2 C3 103.7(4)
C4 Si2 C3 108.5(4)
C2 Si2 C1 114.8(3)
C4 Si2 C1 112.0(3)
C3 Si2 C1 111.9(3)
C6B Si3 C7A 102.7(15)
C6B Si3 C1 118.0(16)
C7A Si3 C1 120.0(6)
C6B Si3 C5B 120.1(15)
C7A Si3 C5B 80.6(11)
C1 Si3 C5B 110.0(8)
C6B Si3 C5A 93.5(13)
C7A Si3 C5A 106.6(7)
C1 Si3 C5A 112.3(4)
C7A Si3 C6A 108.1(8)
C1 Si3 C6A 108.4(7)
C5B Si3 C6A 128.2(15)
C5A Si3 C6A 99.2(8)
C6B Si3 C7B 106.3(13)
C1 Si3 C7B 105.7(8)
C5B Si3 C7B 92.4(12)
C5A Si3 C7B 121.4(8)
C6A Si3 C7B 109.2(10)
C11 N1 C10 110.0(6)
C11 N1 Si1 115.1(5)
C10 N1 Si1 115.4(4)
C11 N1 In1 112.1(4)
C10 N1 In1 114.0(4)
Si1 N1 In1 88.87(17)
Si1 C1 Si3 115.2(2)
Si1 C1 Si2 115.9(2)
Si3 C1 Si2 111.8(2)
Si1 C1 In1 90.91(19)
Si3 C1 In1 112.8(2)
Si2 C1 In1 108.4(2)
Si2 C2 H2A 109.5
Si2 C2 H2B 109.5
H2A C2 H2B 109.5
Si2 C2 H2C 109.5
H2A C2 H2C 109.5
H2B C2 H2C 109.5
Si2 C3 H3A 109.5
Si2 C3 H3B 109.5
H3A C3 H3B 109.5
Si2 C3 H3C 109.5
H3A C3 H3C 109.5
H3B C3 H3C 109.5
Si2 C4 H4A 109.5
Si2 C4 H4B 109.5
H4A C4 H4B 109.5
Si2 C4 H4C 109.5
H4A C4 H4C 109.5
H4B C4 H4C 109.5
Si3 C5A H5A 109.5
Si3 C5A H5B 109.5
Si3 C5A H5C 109.5
Si3 C6A H6A 109.5
Si3 C6A H6B 109.5
Si3 C6A H6C 109.5
Si3 C7A H7A 109.5
Si3 C7A H7B 109.5
Si3 C7A H7C 109.5
Si3 C5B H5D 109.5
Si3 C5B H5E 109.5
H5D C5B H5E 109.5
Si3 C5B H5F 109.5
H5D C5B H5F 109.5
H5E C5B H5F 109.5
Si3 C6B H6D 109.5
Si3 C6B H6E 109.5
H6D C6B H6E 109.5
Si3 C6B H6F 109.5
H6D C6B H6F 109.5
H6E C6B H6F 109.5
Si3 C7B H7D 109.5
Si3 C7B H7E 109.5
H7D C7B H7E 109.5
Si3 C7B H7F 109.5
H7D C7B H7F 109.5
H7E C7B H7F 109.5
Si1 C8 H8A 109.5
Si1 C8 H8B 109.5
H8A C8 H8B 109.5
Si1 C8 H8C 109.5
H8A C8 H8C 109.5
H8B C8 H8C 109.5
Si1 C9 H9A 109.5
Si1 C9 H9B 109.5
H9A C9 H9B 109.5
Si1 C9 H9C 109.5
H9A C9 H9C 109.5
H9B C9 H9C 109.5
N1 C10 H10A 109.5
N1 C10 H10B 109.5
H10A C10 H10B 109.5
N1 C10 H10C 109.5
H10A C10 H10C 109.5
H10B C10 H10C 109.5
N1 C11 H11A 109.5
N1 C11 H11B 109.5
H11A C11 H11B 109.5
N1 C11 H11C 109.5
H11A C11 H11C 109.5
H11B C11 H11C 109.5

loop_
_geom_bond_atom_site_label_1
_geom_bond_atom_site_label_2
_geom_bond_distance
I1 In1 2.7047(5)
I2 In1 2.6949(5)
In1 C1 2.215(4)
In1 N1 2.310(4)
In1 Si1 2.9241(14)
Si1 N1 1.839(5)
Si1 C9 1.864(6)
Si1 C8 1.865(7)
Si1 C1 1.874(5)
Si2 C2 1.864(8)
Si2 C4 1.875(7)
Si2 C3 1.876(7)
Si2 C1 1.895(5)
Si3 C6B 1.60(3)
Si3 C7A 1.726(16)
Si3 C1 1.883(5)
Si3 C5B 1.90(2)
Si3 C5A 1.946(12)
Si3 C6A 2.022(16)
Si3 C7B 2.17(3)
N1 C11 1.477(8)
N1 C10 1.490(8)
C2 H2A 0.9800
C2 H2B 0.9800
C2 H2C 0.9800
C3 H3A 0.9800
C3 H3B 0.9800
C3 H3C 0.9800
C4 H4A 0.9800
C4 H4B 0.9800
C4 H4C 0.9800
C5A H5A 0.9800
C5A H5B 0.9800
C5A H5C 0.9800
C6A H6A 0.9800
C6A H6B 0.9800
C6A H6C 0.9800
C7A H7A 0.9800
C7A H7B 0.9800
C7A H7C 0.9800
C5B H5D 0.9800
C5B H5E 0.9800
C5B H5F 0.9800
C6B H6D 0.9800
C6B H6E 0.9800
C6B H6F 0.9800
C7B H7D 0.9800
C7B H7E 0.9800
C7B H7F 0.9800
C8 H8A 0.9800
C8 H8B 0.9800
C8 H8C 0.9800
C9 H9A 0.9800
C9 H9B 0.9800
C9 H9C 0.9800
C10 H10A 0.9800
C10 H10B 0.9800
C10 H10C 0.9800
C11 H11A 0.9800
C11 H11B 0.9800
C11 H11C 0.9800

loop_
_geom_torsion_atom_site_label_1
_geom_torsion_atom_site_label_2
_geom_torsion_atom_site_label_3
_geom_torsion_atom_site_label_4
_geom_torsion
C1 In1 Si1 N1 -173.0(3)
I2 In1 Si1 N1 -73.2(2)
I1 In1 Si1 N1 75.9(2)
C1 In1 Si1 C9 -91.8(4)
N1 In1 Si1 C9 81.2(4)
I2 In1 Si1 C9 8.0(4)
I1 In1 Si1 C9 157.1(4)
C1 In1 Si1 C8 98.5(3)
N1 In1 Si1 C8 -88.5(4)
I2 In1 Si1 C8 -161.7(3)
I1 In1 Si1 C8 -12.6(3)
N1 In1 Si1 C1 173.0(3)
I2 In1 Si1 C1 99.84(19)
I1 In1 Si1 C1 -111.07(19)
C9 Si1 N1 C11 -15.5(6)
C8 Si1 N1 C11 -128.3(5)
C1 Si1 N1 C11 108.6(5)
In1 Si1 N1 C11 114.0(5)
C9 Si1 N1 C10 114.3(5)
C8 Si1 N1 C10 1.6(5)
C1 Si1 N1 C10 -121.6(5)
In1 Si1 N1 C10 -116.2(5)
C9 Si1 N1 In1 -129.5(3)
C8 Si1 N1 In1 117.7(3)
C1 Si1 N1 In1 -5.4(2)
C1 In1 N1 C11 -112.2(5)
I2 In1 N1 C11 10.9(5)
I1 In1 N1 C11 122.5(5)
Si1 In1 N1 C11 -116.8(5)
C1 In1 N1 C10 122.0(5)
I2 In1 N1 C10 -114.8(5)
I1 In1 N1 C10 -3.2(5)
Si1 In1 N1 C10 117.5(5)
C1 In1 N1 Si1 4.55(18)
I2 In1 N1 Si1 127.73(13)
I1 In1 N1 Si1 -120.69(14)
N1 Si1 C1 Si3 121.4(3)
C9 Si1 C1 Si3 -120.4(4)
C8 Si1 C1 Si3 4.1(4)
In1 Si1 C1 Si3 115.8(3)
N1 Si1 C1 Si2 -105.4(3)
C9 Si1 C1 Si2 12.8(4)
C8 Si1 C1 Si2 137.3(4)
In1 Si1 C1 Si2 -111.0(3)
N1 Si1 C1 In1 5.6(2)
C9 Si1 C1 In1 123.8(4)
C8 Si1 C1 In1 -111.7(3)
C6B Si3 C1 Si1 65.7(14)
C7A Si3 C1 Si1 -60.8(7)
C5B Si3 C1 Si1 -151.4(14)
C5A Si3 C1 Si1 172.7(6)
C6A Si3 C1 Si1 64.1(7)
C7B Si3 C1 Si1 -52.9(7)
C6B Si3 C1 Si2 -69.4(14)
C7A Si3 C1 Si2 164.1(7)
C5B Si3 C1 Si2 73.5(14)
C5A Si3 C1 Si2 37.6(6)
C6A Si3 C1 Si2 -71.0(7)
C7B Si3 C1 Si2 172.1(7)
C6B Si3 C1 In1 168.2(14)
C7A Si3 C1 In1 41.7(7)
C5B Si3 C1 In1 -48.9(14)
C5A Si3 C1 In1 -84.8(6)
C6A Si3 C1 In1 166.5(7)
C7B Si3 C1 In1 49.6(7)
C2 Si2 C1 Si1 45.1(4)
C4 Si2 C1 Si1 -75.0(4)
C3 Si2 C1 Si1 163.0(4)
C2 Si2 C1 Si3 179.8(3)
C4 Si2 C1 Si3 59.7(4)
C3 Si2 C1 Si3 -62.3(5)
C2 Si2 C1 In1 -55.2(3)
C4 Si2 C1 In1 -175.3(3)
C3 Si2 C1 In1 62.6(5)
N1 In1 C1 Si1 -4.46(18)
I2 In1 C1 Si1 -111.83(15)
I1 In1 C1 Si1 97.18(16)
N1 In1 C1 Si3 -122.4(3)
I2 In1 C1 Si3 130.27(18)
I1 In1 C1 Si3 -20.7(3)
Si1 In1 C1 Si3 -117.9(3)
N1 In1 C1 Si2 113.3(2)
I2 In1 C1 Si2 5.9(3)
I1 In1 C1 Si2 -145.07(13)
Si1 In1 C1 Si2 117.7(3)
